data_2210595
loop_
_publ_author_name
'Thompson, Hugh W.'
'Kikolski, Elizabeth M.'
'Lalancette, Roger A.'

_publ_section_title
;
 (1<i>R</i>*,4a<i>R</i>*,8a<i>S</i>*)-2-Oxoperhydronaphthalene-1-acetic
 acid: formation of heterogeneous carboxyl dimers in a bicyclic \g-keto
 acid
;
_journal_coeditor_code FL2040
_journal_issue 10
_journal_name_full 'Acta Crystallographica Section E'
_journal_page_first o4342
_journal_page_last o4344
_journal_paper_doi 10.1107/S1600536806033083
_journal_volume 62
_journal_year 2006
_chemical_formula_iupac 'C12 H18 O3'
_chemical_formula_moiety 'C12 H18 O3'
_chemical_formula_sum 'C12 H18 O3'
_chemical_formula_weight 210.26
_chemical_melting_point 391
_chemical_name_systematic
;
(1R*,4aR*,8aS*)-2-Oxoperhydronaphthalene-1-acetic acid
;
_space_group_IT_number 14
_symmetry_cell_setting monoclinic
_symmetry_space_group_name_Hall '-P 2yn'
_symmetry_space_group_name_H-M 'P 1 21/n 1'
_atom_sites_solution_hydrogens geom
_atom_sites_solution_primary direct
_atom_sites_solution_secondary difmap
_audit_creation_method SHELXL-97
_cell_angle_alpha 90.00
_cell_angle_beta 105.155(2)
_cell_angle_gamma 90.00
_cell_formula_units_Z 8
_cell_length_a 15.7329(6)
_cell_length_b 7.8709(3)
_cell_length_c 18.3530(7)
_cell_measurement_reflns_used 12997
_cell_measurement_temperature 100(2)
_cell_measurement_theta_max 67.59
_cell_measurement_theta_min 3.30
_cell_volume 2193.65(15)
_computing_cell_refinement SMART
_computing_data_collection 'SMART (Bruker, 2000)'
_computing_data_reduction 'SAINT-Plus (Bruker, 2000)'
_computing_molecular_graphics 'SHELXTL (Bruker, 2000)'
_computing_publication_material SHELXTL
_computing_structure_refinement 'SHELXL97 (Sheldrick, 1997)'
_computing_structure_solution 'SHELXS97 (Sheldrick, 1997)'
_diffrn_ambient_temperature 100(2)
_diffrn_measured_fraction_theta_full 0.947
_diffrn_measured_fraction_theta_max 0.947
_diffrn_measurement_device_type 'Bruker SMART CCD APEX-II area-detector'
_diffrn_measurement_method '\f and \w'
_diffrn_radiation_monochromator graphite
_diffrn_radiation_source 'fine-focus sealed tube'
_diffrn_radiation_type CuK\a
_diffrn_radiation_wavelength 1.54178
_diffrn_reflns_av_R_equivalents 0.033
_diffrn_reflns_av_sigmaI/netI 0.025
_diffrn_reflns_limit_h_max 17
_diffrn_reflns_limit_h_min -18
_diffrn_reflns_limit_k_max 8
_diffrn_reflns_limit_k_min -9
_diffrn_reflns_limit_l_max 21
_diffrn_reflns_limit_l_min -20
_diffrn_reflns_number 12997
_diffrn_reflns_theta_full 67.60
_diffrn_reflns_theta_max 67.59
_diffrn_reflns_theta_min 3.30
_diffrn_standards_decay_% 0
_diffrn_standards_number 0
_exptl_absorpt_coefficient_mu 0.730
_exptl_absorpt_correction_T_max 0.86
_exptl_absorpt_correction_T_min 0.82
_exptl_absorpt_correction_type multi-scan
_exptl_absorpt_process_details '(SADABS; Sheldrick, 2001)'
_exptl_crystal_colour colourless
_exptl_crystal_density_diffrn 1.273
_exptl_crystal_density_method 'not measured'
_exptl_crystal_description block
_exptl_crystal_F_000 912
_exptl_crystal_size_max 0.30
_exptl_crystal_size_mid 0.23
_exptl_crystal_size_min 0.22
_refine_diff_density_max 0.38
_refine_diff_density_min -0.24
_refine_ls_extinction_coef none
_refine_ls_extinction_method SHELXL97
_refine_ls_goodness_of_fit_ref 1.04
_refine_ls_hydrogen_treatment constr
_refine_ls_matrix_type full
_refine_ls_number_parameters 273
_refine_ls_number_reflns 3748
_refine_ls_number_restraints 0
_refine_ls_restrained_S_all 1.04
_refine_ls_R_factor_all 0.060
_refine_ls_R_factor_gt 0.052
_refine_ls_shift/su_max 0.00
_refine_ls_shift/su_mean 0.00
_refine_ls_structure_factor_coef Fsqd
_refine_ls_weighting_details 'calc w=1/[\s^2^(Fo^2^)+(0.0512P)^2^+2.4583P] where P=(Fo^2^+2Fc^2^)/3'
_refine_ls_weighting_scheme calc
_refine_ls_wR_factor_gt 0.132
_refine_ls_wR_factor_ref 0.139
_reflns_number_gt 3266
_reflns_number_total 3748
_reflns_threshold_expression I>2\s(I)
_cod_data_source_file fl2040.cif
_cod_data_source_block I
_cod_depositor_comments
;
The following automatic conversions were performed:
'_symmetry_cell_setting' value 'Monoclinic' changed to 'monoclinic'
according to '/home/saulius/struct/CIF-dictionaries/cif_core.dic'
dictionary named 'cif_core.dic' version 2.4.1 from 2010-06-29.

Automatic conversion script
Id: cif_fix_enum 1527 2010-12-29 10:47:43Z saulius 

The following automatic conversions were performed:

'_symmetry_cell_setting' value 'Monoclinic' changed to 'monoclinic'
according to /home/saulius/struct/CIF-dictionaries/cif_core.dic
dictionary named 'cif_core.dic' version 2.4.1 from 2010-06-29.

Automatic conversion script
Id: cif_fix_values 1715 2011-07-08 13:25:40Z adriana 
;
_cod_original_cell_volume 2193.65(14)
_cod_original_sg_symbol_H-M 'P 21/n'
_cod_database_code 2210595
_cod_database_fobs_code 2210595

loop_
_symmetry_equiv_pos_as_xyz
'x, y, z'
'-x+1/2, y+1/2, -z+1/2'
'-x, -y, -z'
'x-1/2, -y-1/2, z-1/2'

loop_
_atom_site_type_symbol
_atom_site_label
_atom_site_fract_x
_atom_site_fract_y
_atom_site_fract_z
_atom_site_U_iso_or_equiv
_atom_site_adp_type
_atom_site_calc_flag
_atom_site_refinement_flags
_atom_site_occupancy
O O1 0.46415(9) 0.2922(2) 0.21260(8) 0.0361(4) Uani d . 1
C C1 0.58869(12) 0.1493(3) 0.29196(11) 0.0255(4) Uani d . 1
H H1A 0.6337 0.2105 0.3319 0.031 Uiso calc R 1
O O1' 0.78246(10) 0.7252(2) 0.03134(9) 0.0415(4) Uani d . 1
C C1' 0.65409(12) 0.8790(3) -0.03404(11) 0.0256(4) Uani d . 1
H H1'A 0.6028 0.8220 -0.0695 0.031 Uiso calc R 1
O O2 0.64420(9) 0.43701(19) 0.21856(8) 0.0306(4) Uani d . 1
C C2 0.50285(13) 0.2467(3) 0.27594(12) 0.0289(5) Uani d . 1
O O2' 0.60299(10) 0.59681(19) 0.04310(8) 0.0353(4) Uani d . 1
C C2' 0.73580(13) 0.7732(3) -0.02875(11) 0.0284(5) Uani d . 1
O O3 0.60222(11) 0.2975(2) 0.10871(8) 0.0362(4) Uani d . 1
H H3C 0.6019 0.3961 0.0911 0.054 Uiso calc R 1
C C3 0.46457(14) 0.2682(3) 0.34231(13) 0.0357(5) Uani d . 1
H H3A 0.4091 0.3340 0.3273 0.043 Uiso calc R 1
H H3B 0.5064 0.3304 0.3833 0.043 Uiso calc R 1
O O3' 0.64866(11) 0.7323(2) 0.15354(8) 0.0352(4) Uani d . 1
H H3'C 0.6464 0.6341 0.1708 0.053 Uiso calc R 1
C C3' 0.75869(14) 0.7437(3) -0.10219(12) 0.0324(5) Uani d . 1
H H3'A 0.7095 0.6858 -0.1385 0.039 Uiso calc R 1
H H3'B 0.8119 0.6716 -0.0941 0.039 Uiso calc R 1
C C4 0.44677(13) 0.0912(3) 0.36955(12) 0.0308(5) Uani d . 1
H H4A 0.4237 0.1022 0.4146 0.037 Uiso calc R 1
H H4B 0.4014 0.0338 0.3295 0.037 Uiso calc R 1
C C4A 0.53031(13) -0.0164(3) 0.38928(11) 0.0275(5) Uani d . 1
H H4C 0.5737 0.0408 0.4319 0.033 Uiso calc R 1
C C4' 0.77565(14) 0.9179(3) -0.13277(12) 0.0332(5) Uani d . 1
H H4'A 0.8276 0.9709 -0.0977 0.040 Uiso calc R 1
H H4'B 0.7889 0.9035 -0.1823 0.040 Uiso calc R 1
C C4'A 0.69627(13) 1.0340(3) -0.14183(11) 0.0291(5) Uani d . 1
H H4'C 0.6458 0.9803 -0.1794 0.035 Uiso calc R 1
C C5 0.51229(14) -0.1937(3) 0.41606(11) 0.0315(5) Uani d . 1
H H5A 0.4875 -0.1829 0.4602 0.038 Uiso calc R 1
H H5B 0.4681 -0.2517 0.3753 0.038 Uiso calc R 1
C C5' 0.71314(14) 1.2080(3) -0.17314(12) 0.0330(5) Uani d . 1
H H5'A 0.7648 1.2615 -0.1380 0.040 Uiso calc R 1
H H5'B 0.7272 1.1919 -0.2222 0.040 Uiso calc R 1
C C6 0.59550(15) -0.3005(3) 0.43778(12) 0.0359(5) Uani d . 1
H H6A 0.5810 -0.4158 0.4525 0.043 Uiso calc R 1
H H6B 0.6378 -0.2484 0.4817 0.043 Uiso calc R 1
C C6' 0.63436(14) 1.3256(3) -0.18387(12) 0.0336(5) Uani d . 1
H H6'A 0.5843 1.2787 -0.2232 0.040 Uiso calc R 1
H H6'B 0.6493 1.4382 -0.2012 0.040 Uiso calc R 1
C C7 0.63740(15) -0.3130(3) 0.37168(12) 0.0367(5) Uani d . 1
H H7A 0.5974 -0.3761 0.3298 0.044 Uiso calc R 1
H H7B 0.6933 -0.3774 0.3877 0.044 Uiso calc R 1
C C7' 0.60758(15) 1.3460(3) -0.11033(12) 0.0340(5) Uani d . 1
H H7'A 0.5538 1.4167 -0.1194 0.041 Uiso calc R 1
H H7'B 0.6551 1.4051 -0.0728 0.041 Uiso calc R 1
C C8 0.65576(13) -0.1378(3) 0.34390(11) 0.0301(5) Uani d . 1
H H8A 0.6797 -0.1505 0.2994 0.036 Uiso calc R 1
H H8B 0.7007 -0.0796 0.3840 0.036 Uiso calc R 1
C C8A 0.57222(12) -0.0291(3) 0.32245(11) 0.0261(4) Uani d . 1
H H8C 0.5292 -0.0894 0.2807 0.031 Uiso calc R 1
C C8' 0.59003(13) 1.1732(3) -0.07877(12) 0.0309(5) Uani d . 1
H H8'A 0.5757 1.1901 -0.0298 0.037 Uiso calc R 1
H H8'B 0.5385 1.1195 -0.1140 0.037 Uiso calc R 1
C C8'A 0.66915(13) 1.0552(3) -0.06749(11) 0.0279(5) Uani d . 1
H H8'C 0.7194 1.1111 -0.0304 0.033 Uiso calc R 1
C C9 0.62171(13) 0.1366(3) 0.22080(11) 0.0285(5) Uani d . 1
H H9A 0.6821 0.0894 0.2345 0.034 Uiso calc R 1
H H9B 0.5836 0.0566 0.1851 0.034 Uiso calc R 1
C C9' 0.63534(13) 0.8946(3) 0.04321(11) 0.0280(5) Uani d . 1
H H9'A 0.6829 0.9620 0.0768 0.034 Uiso calc R 1
H H9'B 0.5795 0.9574 0.0375 0.034 Uiso calc R 1
C C10 0.62245(13) 0.3046(3) 0.18219(11) 0.0275(5) Uani d . 1
C C10' 0.62860(13) 0.7262(3) 0.08005(11) 0.0271(5) Uani d . 1

loop_
_atom_site_aniso_label
_atom_site_aniso_U_11
_atom_site_aniso_U_22
_atom_site_aniso_U_33
_atom_site_aniso_U_12
_atom_site_aniso_U_13
_atom_site_aniso_U_23
O1 0.0310(8) 0.0356(10) 0.0385(9) 0.0032(6) 0.0035(6) 0.0101(7)
C1 0.0244(9) 0.0259(11) 0.0246(10) -0.0005(8) 0.0036(8) 0.0001(8)
O1' 0.0386(8) 0.0484(11) 0.0347(9) 0.0132(7) 0.0044(7) 0.0087(7)
C1' 0.0261(9) 0.0263(12) 0.0232(10) -0.0007(8) 0.0045(8) 0.0010(8)
O2 0.0361(8) 0.0279(9) 0.0273(7) -0.0049(6) 0.0074(6) -0.0025(6)
C2 0.0269(10) 0.0251(12) 0.0334(11) -0.0020(8) 0.0056(8) 0.0026(9)
O2' 0.0501(9) 0.0278(9) 0.0284(8) -0.0083(7) 0.0111(7) -0.0020(6)
C2' 0.0290(10) 0.0261(12) 0.0304(11) -0.0016(8) 0.0080(9) 0.0020(9)
O3 0.0555(10) 0.0278(9) 0.0239(7) -0.0041(7) 0.0077(7) 0.0011(6)
C3 0.0330(11) 0.0320(13) 0.0445(13) 0.0071(9) 0.0142(10) 0.0031(10)
O3' 0.0501(9) 0.0292(9) 0.0248(7) -0.0037(7) 0.0074(7) 0.0026(6)
C3' 0.0356(11) 0.0271(12) 0.0367(12) 0.0032(9) 0.0133(9) -0.0010(9)
C4 0.0273(10) 0.0352(13) 0.0303(11) 0.0003(9) 0.0081(8) 0.0015(9)
C4A 0.0265(10) 0.0296(12) 0.0248(10) -0.0012(8) 0.0037(8) -0.0002(9)
C4' 0.0367(11) 0.0351(13) 0.0308(11) -0.0016(9) 0.0139(9) -0.0014(9)
C4'A 0.0327(10) 0.0285(12) 0.0248(10) -0.0038(9) 0.0052(8) -0.0001(9)
C5 0.0338(11) 0.0340(13) 0.0251(10) -0.0032(9) 0.0051(8) 0.0013(9)
C5' 0.0365(11) 0.0353(14) 0.0274(11) -0.0040(9) 0.0088(9) 0.0017(9)
C6 0.0451(13) 0.0323(13) 0.0287(11) 0.0029(10) 0.0064(9) 0.0051(9)
C6' 0.0390(11) 0.0318(13) 0.0285(11) -0.0031(10) 0.0062(9) 0.0043(9)
C7 0.0463(13) 0.0323(13) 0.0306(11) 0.0109(10) 0.0085(10) 0.0039(9)
C7' 0.0386(12) 0.0280(13) 0.0353(11) 0.0024(9) 0.0091(9) 0.0025(9)
C8 0.0304(10) 0.0320(13) 0.0267(10) 0.0050(9) 0.0054(8) 0.0020(9)
C8A 0.0261(9) 0.0254(11) 0.0248(10) -0.0005(8) 0.0030(8) 0.0011(8)
C8' 0.0316(11) 0.0311(13) 0.0296(11) -0.0002(9) 0.0071(9) 0.0030(9)
C8'A 0.0284(10) 0.0288(12) 0.0246(10) -0.0017(8) 0.0038(8) 0.0002(8)
C9 0.0311(10) 0.0268(12) 0.0271(10) 0.0007(8) 0.0066(8) 0.0015(9)
C9' 0.0318(10) 0.0254(12) 0.0272(10) -0.0003(8) 0.0086(8) 0.0006(8)
C10 0.0255(10) 0.0307(12) 0.0262(10) -0.0004(8) 0.0065(8) 0.0006(9)
C10' 0.0264(10) 0.0300(12) 0.0251(10) -0.0001(8) 0.0070(8) 0.0003(9)

loop_
_atom_type_symbol
_atom_type_description
_atom_type_scat_dispersion_real
_atom_type_scat_dispersion_imag
_atom_type_scat_source
C C 0.0181 0.0091 'International Tables Vol C Tables 4.2.6.8 and 6.1.1.4'
H H 0.0000 0.0000 'International Tables Vol C Tables 4.2.6.8 and 6.1.1.4'
O O 0.0492 0.0322 'International Tables Vol C Tables 4.2.6.8 and 6.1.1.4'

loop_
_geom_angle_atom_site_label_1
_geom_angle_atom_site_label_2
_geom_angle_atom_site_label_3
_geom_angle
_geom_angle_publ_flag
C2 C1 C9 110.63(16) ?
C2 C1 C8A 107.61(16) ?
C9 C1 C8A 111.91(17) ?
C2 C1 H1A 108.9 ?
C9 C1 H1A 108.9 ?
C8A C1 H1A 108.9 ?
C2' C1' C9' 110.59(16) ?
C2' C1' C8'A 107.50(16) ?
C9' C1' C8'A 112.34(17) ?
C2' C1' H1'A 108.8 ?
C9' C1' H1'A 108.8 ?
C8'A C1' H1'A 108.8 ?
O1 C2 C3 122.34(19) ?
O1 C2 C1 122.19(19) ?
C3 C2 C1 115.21(17) ?
O1' C2' C3' 122.52(19) ?
O1' C2' C1' 122.08(19) ?
C3' C2' C1' 115.24(17) ?
C10 O3 H3C 109.5 ?
C2 C3 C4 107.98(18) ?
C2 C3 H3A 110.1 ?
C4 C3 H3A 110.1 ?
C2 C3 H3B 110.1 ?
C4 C3 H3B 110.1 ?
H3A C3 H3B 108.4 ?
C10' O3' H3'C 109.5 ?
C2' C3' C4' 107.26(17) ?
C2' C3' H3'A 110.3 ?
C4' C3' H3'A 110.3 ?
C2' C3' H3'B 110.3 ?
C4' C3' H3'B 110.3 ?
H3'A C3' H3'B 108.5 ?
C4A C4 C3 111.29(17) ?
C4A C4 H4A 109.4 ?
C3 C4 H4A 109.4 ?
C4A C4 H4B 109.4 ?
C3 C4 H4B 109.4 ?
H4A C4 H4B 108.0 ?
C4 C4A C5 111.23(17) ?
C4 C4A C8A 111.63(16) ?
C5 C4A C8A 110.52(17) ?
C4 C4A H4C 107.8 ?
C5 C4A H4C 107.8 ?
C8A C4A H4C 107.8 ?
C4'A C4' C3' 111.18(17) ?
C4'A C4' H4'A 109.4 ?
C3' C4' H4'A 109.4 ?
C4'A C4' H4'B 109.4 ?
C3' C4' H4'B 109.4 ?
H4'A C4' H4'B 108.0 ?
C4' C4'A C8'A 112.19(16) ?
C4' C4'A C5' 111.07(17) ?
C8'A C4'A C5' 110.47(17) ?
C4' C4'A H4'C 107.6 ?
C8'A C4'A H4'C 107.6 ?
C5' C4'A H4'C 107.6 ?
C6 C5 C4A 111.69(17) ?
C6 C5 H5A 109.3 ?
C4A C5 H5A 109.3 ?
C6 C5 H5B 109.3 ?
C4A C5 H5B 109.3 ?
H5A C5 H5B 107.9 ?
C6' C5' C4'A 112.19(17) ?
C6' C5' H5'A 109.2 ?
C4'A C5' H5'A 109.2 ?
C6' C5' H5'B 109.2 ?
C4'A C5' H5'B 109.2 ?
H5'A C5' H5'B 107.9 ?
C5 C6 C7 110.41(17) ?
C5 C6 H6A 109.6 ?
C7 C6 H6A 109.6 ?
C5 C6 H6B 109.6 ?
C7 C6 H6B 109.6 ?
H6A C6 H6B 108.1 ?
C5' C6' C7' 110.76(17) ?
C5' C6' H6'A 109.5 ?
C7' C6' H6'A 109.5 ?
C5' C6' H6'B 109.5 ?
C7' C6' H6'B 109.5 ?
H6'A C6' H6'B 108.1 ?
C6 C7 C8 111.47(18) ?
C6 C7 H7A 109.3 ?
C8 C7 H7A 109.3 ?
C6 C7 H7B 109.3 ?
C8 C7 H7B 109.3 ?
H7A C7 H7B 108.0 ?
C6' C7' C8' 111.14(18) ?
C6' C7' H7'A 109.4 ?
C8' C7' H7'A 109.4 ?
C6' C7' H7'B 109.4 ?
C8' C7' H7'B 109.4 ?
H7'A C7' H7'B 108.0 ?
C7 C8 C8A 111.51(17) ?
C7 C8 H8A 109.3 ?
C8A C8 H8A 109.3 ?
C7 C8 H8B 109.3 ?
C8A C8 H8B 109.3 ?
H8A C8 H8B 108.0 ?
C8 C8A C4A 110.42(16) ?
C8 C8A C1 112.56(16) ?
C4A C8A C1 111.94(16) ?
C8 C8A H8C 107.2 ?
C4A C8A H8C 107.2 ?
C1 C8A H8C 107.2 ?
C8'A C8' C7' 111.78(17) ?
C8'A C8' H8'A 109.3 ?
C7' C8' H8'A 109.3 ?
C8'A C8' H8'B 109.3 ?
C7' C8' H8'B 109.3 ?
H8'A C8' H8'B 107.9 ?
C8' C8'A C4'A 110.57(16) ?
C8' C8'A C1' 113.12(16) ?
C4'A C8'A C1' 110.96(17) ?
C8' C8'A H8'C 107.3 ?
C4'A C8'A H8'C 107.3 ?
C1' C8'A H8'C 107.3 ?
C10 C9 C1 113.04(17) ?
C10 C9 H9A 109.0 ?
C1 C9 H9A 109.0 ?
C10 C9 H9B 109.0 ?
C1 C9 H9B 109.0 ?
H9A C9 H9B 107.8 ?
C10' C9' C1' 113.58(17) ?
C10' C9' H9'A 108.8 ?
C1' C9' H9'A 108.8 ?
C10' C9' H9'B 108.8 ?
C1' C9' H9'B 108.8 ?
H9'A C9' H9'B 107.7 ?
O2 C10 O3 123.55(19) ?
O2 C10 C9 121.52(17) y
O3 C10 C9 114.88(18) y
O2' C10' O3' 123.82(19) ?
O2' C10' C9' 122.17(17) y
O3' C10' C9' 113.95(18) y

loop_
_geom_bond_atom_site_label_1
_geom_bond_atom_site_label_2
_geom_bond_distance
_geom_bond_publ_flag
O1 C2 1.217(2) ?
C1 C2 1.513(3) ?
C1 C9 1.530(3) ?
C1 C8A 1.558(3) ?
C1 H1A 1.0000 ?
O1' C2' 1.214(3) ?
C1' C2' 1.513(3) ?
C1' C9' 1.527(3) ?
C1' C8'A 1.560(3) ?
C1' H1'A 1.0000 ?
O2 C10 1.237(2) y
C2 C3 1.503(3) ?
O2' C10' 1.231(3) y
C2' C3' 1.501(3) ?
O3 C10 1.303(2) y
O3 H3C 0.8400 ?
C3 C4 1.530(3) ?
C3 H3A 0.9900 ?
C3 H3B 0.9900 ?
O3' C10' 1.303(2) y
O3' H3'C 0.8400 ?
C3' C4' 1.531(3) ?
C3' H3'A 0.9900 ?
C3' H3'B 0.9900 ?
C4 C4A 1.526(3) ?
C4 H4A 0.9900 ?
C4 H4B 0.9900 ?
C4A C5 1.530(3) ?
C4A C8A 1.540(3) ?
C4A H4C 1.0000 ?
C4' C4'A 1.521(3) ?
C4' H4'A 0.9900 ?
C4' H4'B 0.9900 ?
C4'A C8'A 1.541(3) ?
C4'A C5' 1.534(3) ?
C4'A H4'C 1.0000 ?
C5 C6 1.519(3) ?
C5 H5A 0.9900 ?
C5 H5B 0.9900 ?
C5' C6' 1.518(3) ?
C5' H5'A 0.9900 ?
C5' H5'B 0.9900 ?
C6 C7 1.528(3) ?
C6 H6A 0.9900 ?
C6 H6B 0.9900 ?
C6' C7' 1.524(3) ?
C6' H6'A 0.9900 ?
C6' H6'B 0.9900 ?
C7 C8 1.524(3) ?
C7 H7A 0.9900 ?
C7 H7B 0.9900 ?
C7' C8' 1.531(3) ?
C7' H7'A 0.9900 ?
C7' H7'B 0.9900 ?
C8 C8A 1.531(3) ?
C8 H8A 0.9900 ?
C8 H8B 0.9900 ?
C8A H8C 1.0000 ?
C8' C8'A 1.523(3) ?
C8' H8'A 0.9900 ?
C8' H8'B 0.9900 ?
C8'A H8'C 1.0000 ?
C9 C10 1.502(3) ?
C9 H9A 0.9900 ?
C9 H9B 0.9900 ?
C9' C10' 1.504(3) ?
C9' H9'A 0.9900 ?
C9' H9'B 0.9900 ?

loop_
_geom_hbond_atom_site_label_D
_geom_hbond_atom_site_label_H
_geom_hbond_atom_site_label_A
_geom_hbond_site_symmetry_A
_geom_hbond_distance_DH
_geom_hbond_distance_HA
_geom_hbond_distance_DA
_geom_hbond_angle_DHA
_geom_hbond_publ_flag
O3 H3C O2' 1_555 0.84 1.81 2.647(2) 173 yes
O3' H3'C O2 1_555 0.84 1.79 2.622(2) 173 yes
C8' H8'A O3 1_565 0.99 2.61 3.534(2) 156 yes
C1 H1A O1' 2_645 1.00 2.51 3.398(2) 147 yes
C4A H4C O1' 2_645 1.00 2.62 3.489(2) 145 yes

loop_
_geom_torsion_atom_site_label_1
_geom_torsion_atom_site_label_2
_geom_torsion_atom_site_label_3
_geom_torsion_atom_site_label_4
_geom_torsion
C9 C1 C2 O1 6.2(3)
C8A C1 C2 O1 -116.4(2)
C9 C1 C2 C3 -179.55(18)
C8A C1 C2 C3 57.9(2)
C9' C1' C2' O1' -6.8(3)
C8'A C1' C2' O1' 116.2(2)
C9' C1' C2' C3' 177.78(17)
C8'A C1' C2' C3' -59.2(2)
O1 C2 C3 C4 113.9(2)
C1 C2 C3 C4 -60.3(2)
O1' C2' C3' C4' -114.2(2)
C1' C2' C3' C4' 61.2(2)
C2 C3 C4 C4A 56.8(2)
C3 C4 C4A C5 -179.66(17)
C3 C4 C4A C8A -55.7(2)
C2' C3' C4' C4'A -57.0(2)
C3' C4' C4'A C8'A 56.3(2)
C3' C4' C4'A C5' -179.51(17)
C4 C4A C5 C6 -178.54(17)
C8A C4A C5 C6 56.9(2)
C4' C4'A C5' C6' 179.14(17)
C8'A C4'A C5' C6' -55.7(2)
C4A C5 C6 C7 -56.6(2)
C4'A C5' C6' C7' 55.8(2)
C5 C6 C7 C8 55.8(2)
C5' C6' C7' C8' -55.3(2)
C6 C7 C8 C8A -55.9(2)
C7 C8 C8A C4A 55.5(2)
C7 C8 C8A C1 -178.58(16)
C4 C4A C8A C8 -179.97(17)
C5 C4A C8A C8 -55.6(2)
C4 C4A C8A C1 53.8(2)
C5 C4A C8A C1 178.13(15)
C2 C1 C8A C8 -177.65(16)
C9 C1 C8A C8 60.6(2)
C2 C1 C8A C4A -52.6(2)
C9 C1 C8A C4A -174.31(15)
C6' C7' C8' C8'A 56.1(2)
C7' C8' C8'A C4'A -55.9(2)
C7' C8' C8'A C1' 178.99(16)
C4' C4'A C8'A C8' 179.59(17)
C5' C4'A C8'A C8' 55.1(2)
C4' C4'A C8'A C1' -54.1(2)
C5' C4'A C8'A C1' -178.58(16)
C2' C1' C8'A C8' 177.81(16)
C9' C1' C8'A C8' -60.3(2)
C2' C1' C8'A C4'A 52.9(2)
C9' C1' C8'A C4'A 174.77(16)
C2 C1 C9 C10 49.5(2)
C8A C1 C9 C10 169.51(16)
C2' C1' C9' C10' -54.7(2)
C8'A C1' C9' C10' -174.81(16)
C1 C9 C10 O2 38.6(3)
C1 C9 C10 O3 -144.06(18)
C1' C9' C10' O2' -29.4(3)
C1' C9' C10' O3' 153.31(17)
